data_1547357
loop_
_publ_author_name
'Zhu, Shi-Ya'
'Zhang, Yuanzhen'
'Wang, Wei'
'Hui, Xin-Ping'

_publ_section_title
;
 Stereoselective Synthesis of Functionalized Tetrahydro-1H-1,2-diazepines
 by N-Heterocyclic Carbene-Catalyzed [3 + 4] Annulation.
;
_journal_issue 19
_journal_name_full 'Organic letters'
_journal_page_first 5380
_journal_page_last 5383
_journal_paper_doi 10.1021/acs.orglett.7b02657
_journal_volume 19
_journal_year 2017
_chemical_absolute_configuration ad
_chemical_formula_moiety 'C25 H25 N2 O5 S2'
_chemical_formula_sum 'C25 H25 N2 O5 S2'
_chemical_formula_weight 497.59
_chemical_name_systematic
;
 ? 
;
_space_group_crystal_system orthorhombic
_space_group_IT_number 19
_space_group_name_Hall 'P 2ac 2ab'
_space_group_name_H-M_alt 'P 21 21 21'
_symmetry_space_group_name_Hall 'P 2ac 2ab'
_symmetry_space_group_name_H-M 'P 21 21 21'
_atom_sites_solution_hydrogens geom
_atom_sites_solution_primary direct
_atom_sites_solution_secondary difmap
_audit_creation_date 2016-12-28
_audit_creation_method
;
Olex2 1.2
(compiled 2016.11.30 svn.r3356 for OlexSys, GUI svn.r5269)
;
_cell_angle_alpha 90.00
_cell_angle_beta 90.00
_cell_angle_gamma 90.00
_cell_formula_units_Z 4
_cell_length_a 7.8958(4)
_cell_length_b 16.9193(6)
_cell_length_c 18.2874(8)
_cell_measurement_reflns_used 1905
_cell_measurement_temperature 290.84(10)
_cell_measurement_theta_max 25.2150
_cell_measurement_theta_min 3.7800
_cell_volume 2443.04(19)
_computing_cell_refinement
;
CrysAlisPro, Agilent Technologies,
Version 1.171.36.28 (release 01-02-2013 CrysAlis171 .NET)
(compiled Feb  1 2013,16:14:44)
;
_computing_data_collection
;
CrysAlisPro, Agilent Technologies,
Version 1.171.36.28 (release 01-02-2013 CrysAlis171 .NET)
(compiled Feb  1 2013,16:14:44)
;
_computing_data_reduction
;
CrysAlisPro, Agilent Technologies,
Version 1.171.36.28 (release 01-02-2013 CrysAlis171 .NET)
(compiled Feb  1 2013,16:14:44)
;
_computing_molecular_graphics 'Olex2 (Dolomanov et al., 2009)'
_computing_publication_material 'Olex2 (Dolomanov et al., 2009)'
_computing_structure_refinement 'ShelXL (Sheldrick, 2015)'
_computing_structure_solution 'ShelXS (Sheldrick, 2008)'
_diffrn_ambient_temperature 290.84(10)
_diffrn_detector_area_resol_mean 16.0733
_diffrn_measured_fraction_theta_full 0.9958
_diffrn_measured_fraction_theta_max 0.8234
_diffrn_measurement_details
;
#__ type_ start__ end____ width___ exp.time_
  1 omega  -10.00   19.00   1.0000   14.0000
omega____ theta____ kappa____ phi______ frames
    -      -19.3492  -99.0000    0.0000 29

#__ type_ start__ end____ width___ exp.time_
  2 omega  -38.00   87.00   1.0000   14.0000
omega____ theta____ kappa____ phi______ frames
    -       22.6305  -19.0000  -60.0000 125

#__ type_ start__ end____ width___ exp.time_
  3 omega   22.00   93.00   1.0000   14.0000
omega____ theta____ kappa____ phi______ frames
    -       22.6305   38.0000  -30.0000 71
;
_diffrn_measurement_device_type 'SuperNova, Dual, Cu at zero, Eos'
_diffrn_measurement_method '\w scans'
_diffrn_orient_matrix_UB_11 -0.0310886000
_diffrn_orient_matrix_UB_12 0.0128707000
_diffrn_orient_matrix_UB_13 -0.0343641000
_diffrn_orient_matrix_UB_21 -0.0842314000
_diffrn_orient_matrix_UB_22 -0.0031115000
_diffrn_orient_matrix_UB_23 0.0132013000
_diffrn_orient_matrix_UB_31 0.0034578000
_diffrn_orient_matrix_UB_32 0.0397767000
_diffrn_orient_matrix_UB_33 0.0121880000
_diffrn_radiation_monochromator mirror
_diffrn_radiation_type 'Mo K\a'
_diffrn_radiation_wavelength 0.7107
_diffrn_reflns_av_R_equivalents 0.0394
_diffrn_reflns_av_unetI/netI 0.0670
_diffrn_reflns_limit_h_max 7
_diffrn_reflns_limit_h_min -9
_diffrn_reflns_limit_k_max 18
_diffrn_reflns_limit_k_min -20
_diffrn_reflns_limit_l_max 21
_diffrn_reflns_limit_l_min -22
_diffrn_reflns_number 9361
_diffrn_reflns_theta_full 25.50
_diffrn_reflns_theta_max 26.02
_diffrn_reflns_theta_min 3.41
_diffrn_source 'SuperNova (Mo) X-ray Source'
_exptl_absorpt_coefficient_mu 0.257
_exptl_absorpt_correction_T_max 1.00000
_exptl_absorpt_correction_T_min 0.74388
_exptl_absorpt_correction_type multi-scan
_exptl_absorpt_process_details
;
CrysAlisPro, Agilent Technologies,
Version 1.171.36.28 (release 01-02-2013 CrysAlis171 .NET)
(compiled Feb  1 2013,16:14:44)
Empirical absorption correction using spherical harmonics,
 implemented in SCALE3 ABSPACK scaling algorithm.
;
_exptl_crystal_colour 'clear light colourless'
_exptl_crystal_colour_lustre clear
_exptl_crystal_colour_modifier light
_exptl_crystal_colour_primary colourless
_exptl_crystal_density_diffrn 1.353
_exptl_crystal_density_method 'not measured'
_exptl_crystal_description block
_exptl_crystal_F_000 1044
_exptl_crystal_size_max 0.21
_exptl_crystal_size_mid 0.15
_exptl_crystal_size_min 0.14
_refine_diff_density_max 0.309
_refine_diff_density_min -0.376
_refine_diff_density_rms 0.048
_refine_ls_abs_structure_details 'Flack H D (1983), Acta Cryst. A39, 876-881'
_refine_ls_abs_structure_Flack -0.03(11)
_refine_ls_extinction_method none
_refine_ls_goodness_of_fit_ref 1.022
_refine_ls_hydrogen_treatment constr
_refine_ls_matrix_type full
_refine_ls_number_parameters 309
_refine_ls_number_reflns 4547
_refine_ls_number_restraints 0
_refine_ls_restrained_S_all 1.022
_refine_ls_R_factor_all 0.0819
_refine_ls_R_factor_gt 0.0565
_refine_ls_shift/su_max 0.001
_refine_ls_shift/su_mean 0.000
_refine_ls_structure_factor_coef Fsqd
_refine_ls_weighting_details 'calc w=1/[\s^2^(Fo^2^)+(0.0507P)^2^+0.5926P] where P=(Fo^2^+2Fc^2^)/3'
_refine_ls_weighting_scheme calc
_refine_ls_wR_factor_gt 0.1168
_refine_ls_wR_factor_ref 0.1347
_reflns_number_gt 3297
_reflns_number_total 4547
_reflns_threshold_expression >2sigma(I)
_cod_data_source_file ol7b02657_si_002.cif
_cod_data_source_block zhushy_1227
_cod_depositor_comments 'Adding full bibliography for 1547357.cif.'
_cod_original_cell_volume 2443.03(18)
_cod_database_code 1547357
_reflns_odcompleteness_completeness 99.58
_reflns_odcompleteness_iscentric 1
_reflns_odcompleteness_theta 26.32
_olex2_refinement_description
;
1. Fixed Uiso
 At 1.2 times of:
  All C(H) groups, All C(H,H) groups
 At 1.5 times of:
  All C(H,H,H) groups
2.a Ternary CH refined with riding coordinates:
 C3(H3), C4(H4)
2.b Secondary CH2 refined with riding coordinates:
 C2(H2A,H2B), C13(H13A,H13B), C16(H16A,H16B)
2.c Aromatic/amide H refined with riding coordinates:
 C7(H7), C8(H8), C9(H9), C10(H10), C11(H11), C17(H17), C18(H18), C20(H20),
 C21(H21), C23(H23), C24(H24)
2.d Idealised Me refined as rotating group:
 C14(H14A,H14B,H14C), C25(H25A,H25B,H25C)
;
_olex2_date_sample_data_collection 2016-12-27
_olex2_submission_special_instructions 'No special instructions were received'

loop_
_space_group_symop_id
_space_group_symop_operation_xyz
1 'x, y, z'
2 '-x+1/2, -y, z+1/2'
3 'x+1/2, -y+1/2, -z'
4 '-x, y+1/2, -z+1/2'

loop_
_atom_site_label
_atom_site_type_symbol
_atom_site_fract_x
_atom_site_fract_y
_atom_site_fract_z
_atom_site_U_iso_or_equiv
_atom_site_adp_type
_atom_site_occupancy
_atom_site_calc_flag
_atom_site_refinement_flags_posn
S1 S 0.06479(19) -0.16760(10) 0.23472(11) 0.1098(7) Uani 1 d .
S2 S 0.35190(15) 0.07860(5) 0.12287(5) 0.0478(3) Uani 1 d .
O1 O 0.5215(4) 0.00464(15) -0.00187(15) 0.0579(8) Uani 1 d .
O2 O 0.7757(4) -0.04292(16) 0.14926(16) 0.0573(8) Uani 1 d .
O3 O 0.6202(4) -0.04340(15) 0.25157(14) 0.0624(9) Uani 1 d .
O4 O 0.2790(5) 0.08052(17) 0.19379(14) 0.0677(9) Uani 1 d .
O5 O 0.5037(4) 0.12157(15) 0.10869(17) 0.0627(9) Uani 1 d .
N1 N 0.3980(5) -0.01842(16) 0.10841(16) 0.0431(8) Uani 1 d .
N2 N 0.2950(4) -0.07082(17) 0.15030(17) 0.0452(8) Uani 1 d .
C1 C 0.4759(5) -0.0433(2) 0.0424(2) 0.0432(9) Uani 1 d .
C2 C 0.4891(6) -0.1310(2) 0.0328(2) 0.0463(10) Uani 1 d .
H2A H 0.5322 -0.1418 -0.0159 0.056 Uiso 1 calc R
H2B H 0.3764 -0.1536 0.0359 0.056 Uiso 1 calc R
C3 C 0.6033(5) -0.1723(2) 0.08879(19) 0.0397(9) Uani 1 d .
H3 H 0.7194 -0.1553 0.0782 0.048 Uiso 1 calc R
C4 C 0.5627(5) -0.1438(2) 0.16718(19) 0.0361(8) Uani 1 d .
H4 H 0.5964 -0.1861 0.2008 0.043 Uiso 1 calc R
C5 C 0.3754(5) -0.12930(19) 0.17824(18) 0.0382(9) Uani 1 d .
C6 C 0.6014(5) -0.2620(2) 0.0815(2) 0.0417(9) Uani 1 d .
C7 C 0.5061(6) -0.3016(2) 0.0305(2) 0.0667(14) Uani 1 d .
H7 H 0.4335 -0.2735 0.0000 0.080 Uiso 1 calc R
C8 C 0.5172(7) -0.3837(2) 0.0238(3) 0.0765(16) Uani 1 d .
H8 H 0.4545 -0.4094 -0.0120 0.092 Uiso 1 calc R
C9 C 0.6181(7) -0.4264(2) 0.0690(2) 0.0641(13) Uani 1 d .
H9 H 0.6228 -0.4811 0.0647 0.077 Uiso 1 calc R
C10 C 0.7123(6) -0.3887(2) 0.1205(2) 0.0556(11) Uani 1 d .
H10 H 0.7815 -0.4175 0.1519 0.067 Uiso 1 calc R
C11 C 0.7044(6) -0.3073(2) 0.1261(2) 0.0521(10) Uani 1 d .
H11 H 0.7707 -0.2821 0.1611 0.063 Uiso 1 calc R
C12 C 0.6666(5) -0.0706(2) 0.1867(2) 0.0421(9) Uani 1 d .
C13 C 0.6883(8) 0.0323(3) 0.2747(3) 0.0842(17) Uani 1 d .
H13A H 0.7149 0.0632 0.2315 0.101 Uiso 1 calc R
H13B H 0.6013 0.0604 0.3016 0.101 Uiso 1 calc R
C14 C 0.8341(10) 0.0276(4) 0.3186(4) 0.150(4) Uani 1 d .
H14A H 0.9233 0.0023 0.2917 0.225 Uiso 1 calc GR
H14B H 0.8094 -0.0026 0.3618 0.225 Uiso 1 calc GR
H14C H 0.8691 0.0799 0.3324 0.225 Uiso 1 calc GR
C15 C 0.2755(5) -0.1842(2) 0.2216(2) 0.0435(9) Uani 1 d .
C16 C 0.3279(5) -0.25148(19) 0.2592(2) 0.0438(9) Uani 1 d .
H16A H 0.4183 -0.2377 0.2928 0.053 Uiso 1 calc R
H16B H 0.3717 -0.2900 0.2247 0.053 Uiso 1 calc R
C17 C 0.1912(6) -0.2849(2) 0.2986(2) 0.0599(12) Uani 1 d .
H17 H 0.2023 -0.3290 0.3284 0.072 Uiso 1 calc R
C18 C 0.0460(7) -0.2470(3) 0.2887(3) 0.0795(16) Uani 1 d .
H18 H -0.0558 -0.2630 0.3097 0.095 Uiso 1 calc R
C19 C 0.1964(5) 0.10266(19) 0.0588(2) 0.0400(9) Uani 1 d .
C20 C 0.2384(6) 0.1445(2) -0.0034(2) 0.0538(11) Uani 1 d .
H20 H 0.3503 0.1583 -0.0129 0.065 Uiso 1 calc R
C21 C 0.1116(7) 0.1653(3) -0.0507(2) 0.0660(13) Uani 1 d .
H21 H 0.1391 0.1936 -0.0926 0.079 Uiso 1 calc R
C22 C -0.0550(7) 0.1456(2) -0.0385(3) 0.0584(12) Uani 1 d .
C23 C -0.0927(6) 0.1025(2) 0.0237(3) 0.0572(12) Uani 1 d .
H23 H -0.2042 0.0879 0.0328 0.069 Uiso 1 calc R
C24 C 0.0316(6) 0.0811(2) 0.0722(2) 0.0489(10) Uani 1 d .
H24 H 0.0045 0.0522 0.1138 0.059 Uiso 1 calc R
C25 C -0.1922(8) 0.1700(3) -0.0904(3) 0.095(2) Uani 1 d .
H25A H -0.2013 0.2266 -0.0908 0.142 Uiso 1 calc GR
H25B H -0.2979 0.1474 -0.0751 0.142 Uiso 1 calc GR
H25C H -0.1652 0.1516 -0.1387 0.142 Uiso 1 calc GR

loop_
_atom_site_aniso_label
_atom_site_aniso_U_11
_atom_site_aniso_U_22
_atom_site_aniso_U_33
_atom_site_aniso_U_23
_atom_site_aniso_U_13
_atom_site_aniso_U_12
S1 0.0537(9) 0.1158(12) 0.1599(16) 0.0716(12) 0.0269(10) 0.0192(9)
S2 0.0610(7) 0.0373(5) 0.0452(5) -0.0040(4) -0.0082(5) 0.0020(5)
O1 0.076(2) 0.0489(15) 0.0488(16) 0.0108(13) 0.0051(17) -0.0049(16)
O2 0.0513(19) 0.0616(17) 0.0590(18) 0.0035(15) -0.0035(16) -0.0170(15)
O3 0.090(2) 0.0575(16) 0.0399(14) -0.0110(13) 0.0002(17) -0.0195(17)
O4 0.105(3) 0.0606(17) 0.0371(15) -0.0100(14) -0.0021(16) 0.0183(19)
O5 0.060(2) 0.0451(14) 0.083(2) -0.0028(14) -0.0220(18) -0.0108(15)
N1 0.056(2) 0.0348(15) 0.0382(17) 0.0036(13) 0.0001(16) 0.0039(15)
N2 0.048(2) 0.0383(16) 0.0487(18) 0.0025(15) 0.0025(16) 0.0036(16)
C1 0.045(2) 0.046(2) 0.038(2) -0.0004(18) -0.0067(19) -0.0009(19)
C2 0.063(3) 0.0402(19) 0.036(2) -0.0012(16) -0.004(2) 0.003(2)
C3 0.040(2) 0.0420(19) 0.0371(19) -0.0047(16) 0.0045(17) -0.0004(18)
C4 0.041(2) 0.0333(17) 0.0345(19) 0.0025(15) 0.0006(17) -0.0006(16)
C5 0.043(2) 0.0373(18) 0.0338(18) -0.0036(15) 0.0007(18) 0.0035(18)
C6 0.044(2) 0.0416(19) 0.040(2) -0.0052(17) 0.0027(18) 0.0051(18)
C7 0.076(4) 0.049(2) 0.075(3) -0.014(2) -0.033(3) 0.011(2)
C8 0.088(4) 0.048(2) 0.093(4) -0.017(2) -0.036(3) 0.007(3)
C9 0.078(4) 0.043(2) 0.071(3) -0.011(2) 0.003(3) 0.008(3)
C10 0.067(3) 0.047(2) 0.053(2) 0.003(2) 0.000(2) 0.016(2)
C11 0.057(3) 0.050(2) 0.050(2) -0.009(2) -0.006(2) 0.007(2)
C12 0.046(2) 0.0411(19) 0.039(2) 0.0021(17) -0.0047(19) -0.003(2)
C13 0.113(5) 0.064(3) 0.076(3) -0.023(3) -0.008(4) -0.025(3)
C14 0.179(9) 0.103(4) 0.168(7) 0.012(5) -0.113(7) -0.045(5)
C15 0.042(2) 0.046(2) 0.043(2) 0.0045(19) -0.0021(18) 0.0021(18)
C16 0.057(3) 0.0350(18) 0.039(2) 0.0028(16) 0.007(2) -0.0025(19)
C17 0.071(3) 0.050(2) 0.058(3) 0.011(2) 0.011(3) -0.002(2)
C18 0.058(3) 0.086(3) 0.095(4) 0.027(3) 0.019(3) -0.009(3)
C19 0.049(3) 0.0293(16) 0.042(2) 0.0013(15) -0.0027(19) -0.0003(17)
C20 0.055(3) 0.051(2) 0.055(3) 0.016(2) -0.002(2) -0.005(2)
C21 0.081(4) 0.062(3) 0.055(3) 0.017(2) -0.009(3) -0.003(3)
C22 0.066(3) 0.044(2) 0.066(3) -0.014(2) -0.021(3) 0.010(2)
C23 0.042(3) 0.050(2) 0.079(3) -0.013(2) 0.000(2) 0.004(2)
C24 0.056(3) 0.044(2) 0.046(2) 0.0002(19) 0.009(2) -0.001(2)
C25 0.101(5) 0.080(3) 0.104(4) -0.021(3) -0.057(4) 0.020(3)

loop_
_atom_type_symbol
_atom_type_description
_atom_type_scat_dispersion_real
_atom_type_scat_dispersion_imag
_atom_type_scat_source
C C 0.0033 0.0016 'International Tables Vol C Tables 4.2.6.8 and 6.1.1.4'
H H 0.0000 0.0000 'International Tables Vol C Tables 4.2.6.8 and 6.1.1.4'
N N 0.0061 0.0033 'International Tables Vol C Tables 4.2.6.8 and 6.1.1.4'
O O 0.0106 0.0060 'International Tables Vol C Tables 4.2.6.8 and 6.1.1.4'
S S 0.1246 0.1234 'International Tables Vol C Tables 4.2.6.8 and 6.1.1.4'

loop_
_geom_angle_atom_site_label_1
_geom_angle_atom_site_label_2
_geom_angle_atom_site_label_3
_geom_angle
C18 S1 C15 92.2(2)
O4 S2 O5 119.7(2)
O4 S2 N1 104.53(16)
O4 S2 C19 108.8(2)
O5 S2 N1 106.47(18)
O5 S2 C19 110.52(18)
N1 S2 C19 105.75(16)
C12 O3 C13 117.7(3)
N2 N1 S2 113.2(2)
C1 N1 S2 120.8(2)
C1 N1 N2 121.3(3)
C5 N2 N1 114.3(3)
O1 C1 N1 120.2(3)
O1 C1 C2 124.6(4)
N1 C1 C2 115.2(3)
C1 C2 H2A 108.7
C1 C2 H2B 108.7
C1 C2 C3 114.4(3)
H2A C2 H2B 107.6
C3 C2 H2A 108.7
C3 C2 H2B 108.7
C2 C3 H3 106.6
C2 C3 C4 110.8(3)
C4 C3 H3 106.6
C6 C3 C2 112.9(3)
C6 C3 H3 106.6
C6 C3 C4 112.9(3)
C3 C4 H4 107.4
C5 C4 C3 112.2(3)
C5 C4 H4 107.4
C5 C4 C12 111.2(3)
C12 C4 C3 111.0(3)
C12 C4 H4 107.4
N2 C5 C4 123.8(3)
N2 C5 C15 116.2(4)
C15 C5 C4 120.0(3)
C7 C6 C3 123.4(4)
C7 C6 C11 116.9(3)
C11 C6 C3 119.7(3)
C6 C7 H7 119.7
C6 C7 C8 120.6(4)
C8 C7 H7 119.7
C7 C8 H8 119.5
C9 C8 C7 120.9(4)
C9 C8 H8 119.5
C8 C9 H9 120.2
C8 C9 C10 119.6(4)
C10 C9 H9 120.2
C9 C10 H10 120.2
C9 C10 C11 119.6(4)
C11 C10 H10 120.2
C6 C11 H11 118.8
C10 C11 C6 122.4(4)
C10 C11 H11 118.8
O2 C12 O3 125.2(3)
O2 C12 C4 124.8(3)
O3 C12 C4 110.0(3)
O3 C13 H13A 108.6
O3 C13 H13B 108.6
H13A C13 H13B 107.5
C14 C13 O3 114.9(5)
C14 C13 H13A 108.6
C14 C13 H13B 108.6
C13 C14 H14A 109.5
C13 C14 H14B 109.5
C13 C14 H14C 109.5
H14A C14 H14B 109.5
H14A C14 H14C 109.5
H14B C14 H14C 109.5
C5 C15 S1 120.1(3)
C16 C15 S1 110.8(3)
C16 C15 C5 129.1(4)
C15 C16 H16A 109.5
C15 C16 H16B 109.5
C15 C16 C17 110.6(4)
H16A C16 H16B 108.1
C17 C16 H16A 109.5
C17 C16 H16B 109.5
C16 C17 H17 123.3
C18 C17 C16 113.4(4)
C18 C17 H17 123.3
S1 C18 H18 123.5
C17 C18 S1 113.0(4)
C17 C18 H18 123.5
C20 C19 S2 120.2(3)
C24 C19 S2 119.0(3)
C24 C19 C20 120.7(4)
C19 C20 H20 120.8
C21 C20 C19 118.5(4)
C21 C20 H20 120.8
C20 C21 H21 118.8
C20 C21 C22 122.3(4)
C22 C21 H21 118.8
C21 C22 C23 117.8(4)
C21 C22 C25 121.4(5)
C23 C22 C25 120.7(5)
C22 C23 H23 119.4
C24 C23 C22 121.2(4)
C24 C23 H23 119.4
C19 C24 H24 120.2
C23 C24 C19 119.5(4)
C23 C24 H24 120.2
C22 C25 H25A 109.5
C22 C25 H25B 109.5
C22 C25 H25C 109.5
H25A C25 H25B 109.5
H25A C25 H25C 109.5
H25B C25 H25C 109.5

loop_
_geom_bond_atom_site_label_1
_geom_bond_atom_site_label_2
_geom_bond_distance
S1 C15 1.704(4)
S1 C18 1.675(5)
S2 O4 1.420(3)
S2 O5 1.426(3)
S2 N1 1.702(3)
S2 C19 1.745(4)
O1 C1 1.202(4)
O2 C12 1.196(4)
O3 C12 1.324(4)
O3 C13 1.452(5)
N1 N2 1.427(4)
N1 C1 1.418(5)
N2 C5 1.282(4)
C1 C2 1.497(5)
C2 H2A 0.9700
C2 H2B 0.9700
C2 C3 1.534(5)
C3 H3 0.9800
C3 C4 1.546(5)
C3 C6 1.524(5)
C4 H4 0.9800
C4 C5 1.513(5)
C4 C12 1.528(5)
C5 C15 1.453(5)
C6 C7 1.374(5)
C6 C11 1.383(5)
C7 H7 0.9300
C7 C8 1.397(5)
C8 H8 0.9300
C8 C9 1.355(6)
C9 H9 0.9300
C9 C10 1.360(6)
C10 H10 0.9300
C10 C11 1.382(5)
C11 H11 0.9300
C13 H13A 0.9700
C13 H13B 0.9700
C13 C14 1.405(8)
C14 H14A 0.9600
C14 H14B 0.9600
C14 H14C 0.9600
C15 C16 1.393(5)
C16 H16A 0.9700
C16 H16B 0.9700
C16 C17 1.415(5)
C17 H17 0.9300
C17 C18 1.326(6)
C18 H18 0.9300
C19 C20 1.381(5)
C19 C24 1.373(6)
C20 H20 0.9300
C20 C21 1.369(6)
C21 H21 0.9300
C21 C22 1.375(7)
C22 C23 1.382(6)
C22 C25 1.499(6)
C23 H23 0.9300
C23 C24 1.372(6)
C24 H24 0.9300
C25 H25A 0.9600
C25 H25B 0.9600
C25 H25C 0.9600

loop_
_geom_torsion_atom_site_label_1
_geom_torsion_atom_site_label_2
_geom_torsion_atom_site_label_3
_geom_torsion_atom_site_label_4
_geom_torsion
S1 C15 C16 C17 -1.4(4)
S2 N1 N2 C5 -138.4(3)
S2 N1 C1 O1 5.5(5)
S2 N1 C1 C2 -172.5(3)
S2 C19 C20 C21 -177.2(3)
S2 C19 C24 C23 177.3(3)
O1 C1 C2 C3 117.6(4)
O4 S2 N1 N2 25.0(3)
O4 S2 N1 C1 -179.2(3)
O4 S2 C19 C20 145.8(3)
O4 S2 C19 C24 -32.6(3)
O5 S2 N1 N2 152.6(3)
O5 S2 N1 C1 -51.5(3)
O5 S2 C19 C20 12.4(4)
O5 S2 C19 C24 -166.0(3)
N1 S2 C19 C20 -102.4(3)
N1 S2 C19 C24 79.2(3)
N1 N2 C5 C4 -1.3(5)
N1 N2 C5 C15 179.9(3)
N1 C1 C2 C3 -64.6(5)
N2 N1 C1 O1 159.4(4)
N2 N1 C1 C2 -18.6(5)
N2 C5 C15 S1 -1.6(5)
N2 C5 C15 C16 -178.8(4)
C1 N1 N2 C5 65.9(5)
C1 C2 C3 C4 47.1(5)
C1 C2 C3 C6 174.9(3)
C2 C3 C4 C5 36.7(4)
C2 C3 C4 C12 -88.4(4)
C2 C3 C6 C7 -0.5(6)
C2 C3 C6 C11 177.0(4)
C3 C4 C5 N2 -72.1(4)
C3 C4 C5 C15 106.7(4)
C3 C4 C12 O2 -6.3(5)
C3 C4 C12 O3 175.0(3)
C3 C6 C7 C8 176.3(5)
C3 C6 C11 C10 -177.9(4)
C4 C3 C6 C7 126.2(4)
C4 C3 C6 C11 -56.3(5)
C4 C5 C15 S1 179.5(3)
C4 C5 C15 C16 2.3(6)
C5 C4 C12 O2 -131.9(4)
C5 C4 C12 O3 49.4(4)
C5 C15 C16 C17 175.9(4)
C6 C3 C4 C5 -91.1(4)
C6 C3 C4 C12 143.8(3)
C6 C7 C8 C9 2.0(9)
C7 C6 C11 C10 -0.2(7)
C7 C8 C9 C10 -1.2(8)
C8 C9 C10 C11 -0.2(7)
C9 C10 C11 C6 1.0(7)
C11 C6 C7 C8 -1.2(7)
C12 O3 C13 C14 -95.0(6)
C12 C4 C5 N2 52.8(5)
C12 C4 C5 C15 -128.4(3)
C13 O3 C12 O2 9.7(6)
C13 O3 C12 C4 -171.6(4)
C15 S1 C18 C17 1.1(5)
C15 C16 C17 C18 2.4(6)
C16 C17 C18 S1 -2.2(6)
C18 S1 C15 C5 -177.4(3)
C18 S1 C15 C16 0.2(3)
C19 S2 N1 N2 -89.8(3)
C19 S2 N1 C1 66.1(4)
C19 C20 C21 C22 -0.2(7)
C20 C19 C24 C23 -1.0(6)
C20 C21 C22 C23 -0.8(7)
C20 C21 C22 C25 179.0(4)
C21 C22 C23 C24 0.9(6)
C22 C23 C24 C19 0.0(6)
C24 C19 C20 C21 1.2(6)
C25 C22 C23 C24 -178.9(4)
